data_4107290
loop_
_publ_author_name
'Anette Yahav-Levi'
'Israel Goldberg'
'Arkadi Vigalok'
'Andrei N. Vedernikov'

_publ_section_title
;
 Competitive Aryl-Iodide vs Aryl-Aryl Reductive Elimination Reactions in
 Pt(IV) Complexes: Experimental and Theoretical Studies
;
_journal_name_full 'Journal of the American Chemical Society'
_journal_page_first 724
_journal_page_last 731
_journal_paper_doi 10.1021/ja077258a
_journal_volume 130
_journal_year 2008
_chemical_formula_moiety 'C22 H24 F2 I2 P2 Pt, C H2 Cl2, 0.5(C6 H6)'
_chemical_formula_sum 'C26 H29 Cl2 F2 I2 P2 Pt'
_chemical_formula_weight 961.22
_chemical_name_systematic
; 
 ? 
;
_space_group_IT_number 2
_symmetry_cell_setting triclinic
_symmetry_space_group_name_Hall '-P 1'
_symmetry_space_group_name_H-M 'P -1'
_atom_sites_solution_hydrogens geom
_atom_sites_solution_primary direct
_atom_sites_solution_secondary difmap
_audit_creation_method SHELXL-97
_cell_angle_alpha 97.5703(12)
_cell_angle_beta 98.9282(12)
_cell_angle_gamma 92.0227(17)
_cell_formula_units_Z 2
_cell_length_a 9.2719(3)
_cell_length_b 12.7773(4)
_cell_length_c 12.8114(4)
_cell_measurement_reflns_used 4908
_cell_measurement_temperature 110(2)
_cell_measurement_theta_max 28.20
_cell_measurement_theta_min 2.12
_cell_volume 1483.90(8)
_computing_cell_refinement Denzo
_computing_data_collection 'Collect, Nonius B.V.'
_computing_data_reduction 'Denzo & Scalepack'
_computing_structure_refinement 'SHELXL-97 (Sheldrick, 1997)'
_computing_structure_solution DIRDIF-96
_diffrn_ambient_temperature 110(2)
_diffrn_detector_area_resol_mean 12.8
_diffrn_measured_fraction_theta_full 0.946
_diffrn_measured_fraction_theta_max 0.946
_diffrn_measurement_device_type 'Nonius KappaCCD'
_diffrn_measurement_method '1 deg. \f ans \w scans'
_diffrn_radiation_monochromator graphite
_diffrn_radiation_source 'fine-focus sealed tube'
_diffrn_radiation_type MoK\a
_diffrn_radiation_wavelength 0.71073
_diffrn_reflns_av_R_equivalents 0.0550
_diffrn_reflns_av_sigmaI/netI 0.0718
_diffrn_reflns_limit_h_max 12
_diffrn_reflns_limit_h_min 0
_diffrn_reflns_limit_k_max 16
_diffrn_reflns_limit_k_min -16
_diffrn_reflns_limit_l_max 16
_diffrn_reflns_limit_l_min -16
_diffrn_reflns_number 13895
_diffrn_reflns_theta_full 28.20
_diffrn_reflns_theta_max 28.20
_diffrn_reflns_theta_min 2.12
_diffrn_standards_number 0
_exptl_absorpt_coefficient_mu 7.124
_exptl_absorpt_correction_T_max 0.7171
_exptl_absorpt_correction_T_min 0.2690
_exptl_absorpt_correction_type multi-scan
_exptl_absorpt_process_details 'Blessing, 1995'
_exptl_crystal_colour brown
_exptl_crystal_density_diffrn 2.151
_exptl_crystal_description plates
_exptl_crystal_F_000 902
_exptl_crystal_size_max 0.25
_exptl_crystal_size_mid 0.15
_exptl_crystal_size_min 0.05
_refine_diff_density_max 2.968
_refine_diff_density_min -2.769
_refine_diff_density_rms 0.265
_refine_ls_extinction_method none
_refine_ls_goodness_of_fit_ref 0.999
_refine_ls_hydrogen_treatment constr
_refine_ls_matrix_type full
_refine_ls_number_parameters 320
_refine_ls_number_reflns 6907
_refine_ls_number_restraints 0
_refine_ls_restrained_S_all 0.999
_refine_ls_R_factor_all 0.0871
_refine_ls_R_factor_gt 0.0490
_refine_ls_shift/su_max 0.001
_refine_ls_shift/su_mean 0.000
_refine_ls_structure_factor_coef Fsqd
_refine_ls_weighting_details 'calc w=1/[\s^2^(Fo^2^)+(0.0744P)^2^+0.0000P] where P=(Fo^2^+2Fc^2^)/3'
_refine_ls_weighting_scheme calc
_refine_ls_wR_factor_gt 0.1133
_refine_ls_wR_factor_ref 0.1335
_reflns_number_gt 4680
_reflns_number_total 6907
_reflns_threshold_expression >2sigma(I)
_cod_data_source_file ja077258asi20070919_042735.cif
_cod_data_source_block ar29
_cod_database_code 4107290

loop_
_symmetry_equiv_pos_as_xyz
'x, y, z'
'-x, -y, -z'

loop_
_atom_site_label
_atom_site_type_symbol
_atom_site_fract_x
_atom_site_fract_y
_atom_site_fract_z
_atom_site_U_iso_or_equiv
_atom_site_adp_type
_atom_site_occupancy
_atom_site_symmetry_multiplicity
_atom_site_calc_flag
_atom_site_refinement_flags
Pt1 Pt 0.83189(3) 0.20266(2) 0.18340(2) 0.01837(11) Uani 1 1 d .
I2 I 1.12064(6) 0.18829(4) 0.19731(5) 0.02538(15) Uani 1 1 d .
I3 I 0.53833(5) 0.20378(4) 0.16001(4) 0.02129(14) Uani 1 1 d .
P4 P 0.8005(2) 0.19093(16) -0.00687(18) 0.0220(5) Uani 1 1 d .
P5 P 0.8352(2) 0.38629(16) 0.17338(18) 0.0210(5) Uani 1 1 d .
C6 C 0.7269(9) 0.3161(6) -0.0385(7) 0.0228(18) Uani 1 1 d .
C7 C 0.6627(9) 0.3301(7) -0.1415(7) 0.0278(19) Uani 1 1 d .
H7 H 0.6489 0.2710 -0.1961 0.033 Uiso 1 1 calc R
C8 C 0.6191(10) 0.4262(8) -0.1660(8) 0.034(2) Uani 1 1 d .
H8 H 0.5744 0.4330 -0.2366 0.041 Uiso 1 1 calc R
C9 C 0.6404(10) 0.5145(8) -0.0872(8) 0.032(2) Uani 1 1 d .
H9 H 0.6116 0.5819 -0.1036 0.039 Uiso 1 1 calc R
C10 C 0.7035(10) 0.5021(6) 0.0141(7) 0.0256(19) Uani 1 1 d .
H10 H 0.7189 0.5618 0.0680 0.031 Uiso 1 1 calc R
C11 C 0.7456(8) 0.4034(6) 0.0401(7) 0.0219(18) Uani 1 1 d .
C12 C 0.9635(10) 0.1883(8) -0.0716(8) 0.036(2) Uani 1 1 d .
H12A H 1.0130 0.1230 -0.0616 0.053 Uiso 1 1 calc R
H12B H 1.0300 0.2494 -0.0398 0.053 Uiso 1 1 calc R
H12C H 0.9346 0.1912 -0.1480 0.053 Uiso 1 1 calc R
C13 C 0.6844(10) 0.0875(7) -0.0943(7) 0.032(2) Uani 1 1 d .
H13A H 0.6741 0.1029 -0.1679 0.048 Uiso 1 1 calc R
H13B H 0.5878 0.0844 -0.0723 0.048 Uiso 1 1 calc R
H13C H 0.7285 0.0194 -0.0897 0.048 Uiso 1 1 calc R
C14 C 1.0093(10) 0.4600(7) 0.1861(7) 0.031(2) Uani 1 1 d .
H14A H 1.0622 0.4307 0.1294 0.046 Uiso 1 1 calc R
H14B H 1.0675 0.4549 0.2557 0.046 Uiso 1 1 calc R
H14C H 0.9924 0.5344 0.1800 0.046 Uiso 1 1 calc R
C15 C 0.7378(9) 0.4644(6) 0.2659(7) 0.0261(19) Uani 1 1 d .
H15A H 0.7850 0.4611 0.3393 0.039 Uiso 1 1 calc R
H15B H 0.6362 0.4363 0.2562 0.039 Uiso 1 1 calc R
H15C H 0.7397 0.5381 0.2522 0.039 Uiso 1 1 calc R
C16 C 0.8185(9) 0.0368(6) 0.2003(6) 0.0201(17) Uani 1 1 d .
C17 C 0.9051(9) 0.0033(7) 0.2867(7) 0.0262(19) Uani 1 1 d .
H17 H 0.9725 0.0519 0.3343 0.031 Uiso 1 1 calc R
C18 C 0.8926(10) -0.1035(7) 0.3036(7) 0.031(2) Uani 1 1 d .
H18 H 0.9486 -0.1280 0.3632 0.037 Uiso 1 1 calc R
C19 C 0.7948(10) -0.1715(6) 0.2293(8) 0.028(2) Uani 1 1 d .
C20 C 0.7095(10) -0.1387(7) 0.1460(8) 0.031(2) Uani 1 1 d .
H20 H 0.6420 -0.1869 0.0979 0.037 Uiso 1 1 calc R
C21 C 0.7225(9) -0.0325(6) 0.1319(7) 0.0243(18) Uani 1 1 d .
H21 H 0.6632 -0.0084 0.0735 0.029 Uiso 1 1 calc R
F22 F 0.7859(6) -0.2764(4) 0.2436(4) 0.0390(14) Uani 1 1 d .
C23 C 0.8527(9) 0.2367(6) 0.3509(7) 0.0237(18) Uani 1 1 d .
C24 C 0.7504(9) 0.1951(6) 0.4050(7) 0.0237(18) Uani 1 1 d .
H24 H 0.6732 0.1484 0.3655 0.028 Uiso 1 1 calc R
C25 C 0.7565(10) 0.2189(7) 0.5145(7) 0.029(2) Uani 1 1 d .
H25 H 0.6866 0.1880 0.5500 0.035 Uiso 1 1 calc R
C26 C 0.8677(11) 0.2894(7) 0.5706(7) 0.030(2) Uani 1 1 d .
C27 C 0.9732(10) 0.3316(7) 0.5228(8) 0.032(2) Uani 1 1 d .
H27 H 1.0511 0.3771 0.5632 0.038 Uiso 1 1 calc R
C28 C 0.9629(10) 0.3054(7) 0.4125(7) 0.028(2) Uani 1 1 d .
H28 H 1.0342 0.3359 0.3779 0.034 Uiso 1 1 calc R
F29 F 0.8725(6) 0.3132(4) 0.6779(4) 0.0416(14) Uani 1 1 d .
C30 C 0.4096(12) 0.3419(9) 0.4425(9) 0.052(3) Uani 1 1 d .
H30A H 0.5152 0.3478 0.4380 0.062 Uiso 1 1 calc R
H30B H 0.3646 0.2806 0.3908 0.062 Uiso 1 1 calc R
Cl31 Cl 0.3874(3) 0.3210(2) 0.5719(2) 0.0449(6) Uani 1 1 d .
Cl32 Cl 0.3283(3) 0.4574(3) 0.4092(3) 0.0734(11) Uani 1 1 d .
C33 C 0.4144(11) 0.0176(7) 0.4040(9) 0.038(2) Uani 1 1 d .
H33 H 0.3557 0.0290 0.3393 0.046 Uiso 1 1 calc R
C34 C 0.3719(13) 0.0521(8) 0.5023(9) 0.048(3) Uani 1 1 d .
H34 H 0.2847 0.0886 0.5048 0.058 Uiso 1 1 calc R
C35 C 0.4583(13) 0.0326(7) 0.5974(9) 0.044(3) Uani 1 1 d .
H35 H 0.4275 0.0549 0.6637 0.053 Uiso 1 1 calc R

loop_
_atom_site_aniso_label
_atom_site_aniso_U_11
_atom_site_aniso_U_22
_atom_site_aniso_U_33
_atom_site_aniso_U_23
_atom_site_aniso_U_13
_atom_site_aniso_U_12
Pt1 0.01631(17) 0.01831(17) 0.02018(18) 0.00255(12) 0.00219(12) 0.00032(12)
I2 0.0166(3) 0.0299(3) 0.0295(3) 0.0040(2) 0.0031(2) 0.0026(2)
I3 0.0159(3) 0.0224(3) 0.0257(3) 0.0042(2) 0.0031(2) 0.0007(2)
P4 0.0211(11) 0.0226(11) 0.0224(12) 0.0010(9) 0.0055(9) 0.0014(9)
P5 0.0208(11) 0.0170(10) 0.0241(12) 0.0014(8) 0.0022(9) -0.0003(8)
C6 0.024(4) 0.025(4) 0.022(5) 0.005(3) 0.011(4) 0.002(3)
C7 0.025(5) 0.036(5) 0.020(5) -0.001(4) 0.001(4) 0.000(4)
C8 0.025(5) 0.046(6) 0.036(6) 0.019(5) 0.009(4) 0.011(4)
C9 0.027(5) 0.039(5) 0.036(6) 0.015(4) 0.010(4) 0.011(4)
C10 0.028(5) 0.020(4) 0.030(5) 0.006(4) 0.006(4) -0.001(3)
C11 0.015(4) 0.027(4) 0.025(5) 0.007(4) 0.005(3) -0.008(3)
C12 0.029(5) 0.046(6) 0.037(6) 0.008(5) 0.019(4) 0.008(4)
C13 0.033(5) 0.028(5) 0.031(5) -0.007(4) 0.006(4) -0.003(4)
C14 0.033(5) 0.032(5) 0.027(5) 0.004(4) 0.002(4) -0.001(4)
C15 0.029(5) 0.021(4) 0.028(5) 0.001(4) 0.004(4) -0.002(4)
C16 0.019(4) 0.023(4) 0.021(4) 0.007(3) 0.008(3) 0.003(3)
C17 0.024(4) 0.029(5) 0.023(5) 0.000(4) -0.001(4) -0.002(4)
C18 0.028(5) 0.041(5) 0.027(5) 0.009(4) 0.007(4) 0.010(4)
C19 0.031(5) 0.018(4) 0.038(6) 0.004(4) 0.011(4) 0.006(4)
C20 0.021(4) 0.025(4) 0.046(6) 0.000(4) 0.012(4) 0.000(4)
C21 0.030(5) 0.018(4) 0.026(5) 0.001(3) 0.008(4) 0.004(3)
F22 0.054(4) 0.021(3) 0.045(4) 0.016(2) 0.008(3) 0.003(2)
C23 0.016(4) 0.021(4) 0.032(5) -0.002(4) 0.000(4) -0.002(3)
C24 0.024(4) 0.024(4) 0.020(5) 0.002(3) -0.002(4) -0.004(3)
C25 0.033(5) 0.029(5) 0.027(5) 0.007(4) 0.008(4) 0.000(4)
C26 0.047(6) 0.032(5) 0.010(4) 0.002(4) 0.002(4) 0.011(4)
C27 0.026(5) 0.028(5) 0.036(6) -0.003(4) -0.004(4) 0.002(4)
C28 0.025(5) 0.033(5) 0.025(5) 0.006(4) 0.000(4) -0.002(4)
F29 0.057(4) 0.047(3) 0.018(3) -0.002(2) 0.005(3) -0.006(3)
C30 0.044(7) 0.063(7) 0.047(7) 0.011(6) 0.005(5) -0.007(6)
Cl31 0.0524(16) 0.0403(13) 0.0444(16) 0.0053(12) 0.0160(13) 0.0042(12)
Cl32 0.0521(19) 0.070(2) 0.091(3) 0.0450(19) -0.0300(17) -0.0252(16)
C33 0.049(6) 0.025(5) 0.044(6) 0.005(4) 0.017(5) -0.006(4)
C34 0.060(8) 0.029(5) 0.059(8) 0.003(5) 0.022(6) 0.002(5)
C35 0.065(8) 0.028(5) 0.043(7) 0.004(5) 0.024(6) -0.008(5)

loop_
_atom_type_symbol
_atom_type_description
_atom_type_scat_dispersion_real
_atom_type_scat_dispersion_imag
_atom_type_scat_source
C C 0.0033 0.0016 'International Tables Vol C Tables 4.2.6.8 and 6.1.1.4'
H H 0.0000 0.0000 'International Tables Vol C Tables 4.2.6.8 and 6.1.1.4'
F F 0.0171 0.0103 'International Tables Vol C Tables 4.2.6.8 and 6.1.1.4'
I I -0.4742 1.8119 'International Tables Vol C Tables 4.2.6.8 and 6.1.1.4'
P P 0.1023 0.0942 'International Tables Vol C Tables 4.2.6.8 and 6.1.1.4'
Pt Pt -1.7033 8.3905 'International Tables Vol C Tables 4.2.6.8 and 6.1.1.4'
Cl Cl 0.1484 0.1585 'International Tables Vol C Tables 4.2.6.8 and 6.1.1.4'

loop_
_geom_angle_atom_site_label_1
_geom_angle_atom_site_label_2
_geom_angle_atom_site_label_3
_geom_angle
_geom_angle_site_symmetry_1
C23 Pt1 C16 88.0(3) .
C23 Pt1 P5 89.2(2) .
C16 Pt1 P5 176.1(2) .
C23 Pt1 P4 171.5(2) .
C16 Pt1 P4 100.1(2) .
P5 Pt1 P4 82.56(7) .
C23 Pt1 I2 90.8(2) .
C16 Pt1 I2 87.4(2) .
P5 Pt1 I2 95.44(5) .
P4 Pt1 I2 91.86(5) .
C23 Pt1 I3 91.9(2) .
C16 Pt1 I3 89.6(2) .
P5 Pt1 I3 87.71(5) .
P4 Pt1 I3 85.90(5) .
I2 Pt1 I3 175.88(2) .
C13 P4 C6 106.0(4) .
C13 P4 C12 100.6(5) .
C6 P4 C12 101.3(4) .
C13 P4 Pt1 122.2(3) .
C6 P4 Pt1 105.7(3) .
C12 P4 Pt1 118.6(3) .
C14 P5 C15 103.9(4) .
C14 P5 C11 103.0(4) .
C15 P5 C11 106.0(4) .
C14 P5 Pt1 119.3(3) .
C15 P5 Pt1 115.7(3) .
C11 P5 Pt1 107.5(3) .
C11 C6 C7 118.0(8) .
C11 C6 P4 119.2(6) .
C7 C6 P4 122.5(7) .
C8 C7 C6 122.0(9) .
C8 C7 H7 119.0 .
C6 C7 H7 119.0 .
C7 C8 C9 119.9(9) .
C7 C8 H8 120.0 .
C9 C8 H8 120.0 .
C10 C9 C8 118.7(8) .
C10 C9 H9 120.6 .
C8 C9 H9 120.6 .
C9 C10 C11 121.6(8) .
C9 C10 H10 119.2 .
C11 C10 H10 119.2 .
C6 C11 C10 119.7(8) .
C6 C11 P5 118.1(6) .
C10 C11 P5 122.1(6) .
P4 C12 H12A 109.5 .
P4 C12 H12B 109.5 .
H12A C12 H12B 109.5 .
P4 C12 H12C 109.5 .
H12A C12 H12C 109.5 .
H12B C12 H12C 109.5 .
P4 C13 H13A 109.5 .
P4 C13 H13B 109.5 .
H13A C13 H13B 109.5 .
P4 C13 H13C 109.5 .
H13A C13 H13C 109.5 .
H13B C13 H13C 109.5 .
P5 C14 H14A 109.5 .
P5 C14 H14B 109.5 .
H14A C14 H14B 109.5 .
P5 C14 H14C 109.5 .
H14A C14 H14C 109.5 .
H14B C14 H14C 109.5 .
P5 C15 H15A 109.5 .
P5 C15 H15B 109.5 .
H15A C15 H15B 109.5 .
P5 C15 H15C 109.5 .
H15A C15 H15C 109.5 .
H15B C15 H15C 109.5 .
C21 C16 C17 120.4(7) .
C21 C16 Pt1 121.3(6) .
C17 C16 Pt1 118.3(6) .
C16 C17 C18 119.7(8) .
C16 C17 H17 120.2 .
C18 C17 H17 120.2 .
C19 C18 C17 117.4(8) .
C19 C18 H18 121.3 .
C17 C18 H18 121.3 .
C20 C19 F22 119.6(8) .
C20 C19 C18 122.9(8) .
F22 C19 C18 117.5(8) .
C19 C20 C21 118.6(8) .
C19 C20 H20 120.7 .
C21 C20 H20 120.7 .
C16 C21 C20 121.1(8) .
C16 C21 H21 119.5 .
C20 C21 H21 119.5 .
C24 C23 C28 116.4(8) .
C24 C23 Pt1 120.7(6) .
C28 C23 Pt1 122.8(6) .
C25 C24 C23 122.6(8) .
C25 C24 H24 118.7 .
C23 C24 H24 118.7 .
C24 C25 C26 117.9(8) .
C24 C25 H25 121.0 .
C26 C25 H25 121.0 .
F29 C26 C27 119.8(8) .
F29 C26 C25 117.7(8) .
C27 C26 C25 122.4(8) .
C26 C27 C28 117.7(8) .
C26 C27 H27 121.2 .
C28 C27 H27 121.2 .
C23 C28 C27 122.9(8) .
C23 C28 H28 118.5 .
C27 C28 H28 118.5 .
Cl32 C30 Cl31 110.9(7) .
Cl32 C30 H30A 109.5 .
Cl31 C30 H30A 109.5 .
Cl32 C30 H30B 109.5 .
Cl31 C30 H30B 109.5 .
H30A C30 H30B 108.0 .
C35 C33 C34 118.9(10) 2_656
C35 C33 H33 120.6 2_656
C34 C33 H33 120.6 .
C33 C34 C35 119.9(11) .
C33 C34 H34 120.0 .
C35 C34 H34 120.0 .
C33 C35 C34 121.2(10) 2_656
C33 C35 H35 119.4 2_656
C34 C35 H35 119.4 .

loop_
_geom_bond_atom_site_label_1
_geom_bond_atom_site_label_2
_geom_bond_distance
_geom_bond_site_symmetry_2
Pt1 C23 2.110(9) .
Pt1 C16 2.160(7) .
Pt1 P5 2.366(2) .
Pt1 P4 2.394(2) .
Pt1 I2 2.6698(6) .
Pt1 I3 2.6924(6) .
P4 C13 1.815(8) .
P4 C6 1.830(8) .
P4 C12 1.832(9) .
P5 C14 1.814(9) .
P5 C15 1.817(9) .
P5 C11 1.823(9) .
C6 C11 1.387(11) .
C6 C7 1.398(12) .
C7 C8 1.366(12) .
C7 H7 0.9500 .
C8 C9 1.398(13) .
C8 H8 0.9500 .
C9 C10 1.371(12) .
C9 H9 0.9500 .
C10 C11 1.399(11) .
C10 H10 0.9500 .
C12 H12A 0.9800 .
C12 H12B 0.9800 .
C12 H12C 0.9800 .
C13 H13A 0.9800 .
C13 H13B 0.9800 .
C13 H13C 0.9800 .
C14 H14A 0.9800 .
C14 H14B 0.9800 .
C14 H14C 0.9800 .
C15 H15A 0.9800 .
C15 H15B 0.9800 .
C15 H15C 0.9800 .
C16 C21 1.357(11) .
C16 C17 1.388(11) .
C17 C18 1.414(12) .
C17 H17 0.9500 .
C18 C19 1.393(12) .
C18 H18 0.9500 .
C19 C20 1.350(13) .
C19 F22 1.378(9) .
C20 C21 1.396(11) .
C20 H20 0.9500 .
C21 H21 0.9500 .
C23 C24 1.389(11) .
C23 C28 1.394(11) .
C24 C25 1.388(12) .
C24 H24 0.9500 .
C25 C26 1.387(12) .
C25 H25 0.9500 .
C26 F29 1.361(9) .
C26 C27 1.363(13) .
C27 C28 1.396(13) .
C27 H27 0.9500 .
C28 H28 0.9500 .
C30 Cl32 1.753(12) .
C30 Cl31 1.755(11) .
C30 H30A 0.9900 .
C30 H30B 0.9900 .
C33 C35 1.365(15) 2_656
C33 C34 1.398(14) .
C33 H33 0.9500 .
C34 C35 1.407(15) .
C34 H34 0.9500 .
C35 C33 1.365(15) 2_656
C35 H35 0.9500 .
